data_2220371
loop_
_publ_author_name
'Braverman, Maxwell A.'
'LaDuca, Robert L.'

_publ_section_title
;Poly[4,4'-iminodipyridinium
 [di-\m~4~-isophthalato-\k^4^<i>O</i>:<i>O</i>':<i>O</i>'':<i>O</i>''-di-\m~3~-isophthalato-\k^3^<i>O</i>:<i>O</i>':<i>O</i>'';\k^4^<i>O</i>:<i>O</i>':<i>O</i>'',<i>O</i>'''-trizinc(II)]
 dihydrate]
;
_journal_coeditor_code TK2328
_journal_issue 12
_journal_name_full 'Acta Crystallographica Section E'
_journal_page_first m1601
_journal_paper_doi 10.1107/S1600536808038373
_journal_volume 64
_journal_year 2008
_chemical_formula_iupac '(C10 H11 N3) [Zn3 (C8 H4 O4)4], 2H2 O'
_chemical_formula_moiety 'C10 H11 N3 2+, C32 H16 O16 Zn3 2-, 2(H2 O)'
_chemical_formula_sum 'C42 H31 N3 O18 Zn3'
_chemical_formula_weight 1061.81
_chemical_name_systematic
;
Poly[4,4'-iminodipyridinium
[di-\m~4~-isophthalato-\k^4^O:O':O'':O''-di-\m~3~-isophthalato-
\k^3^O:O':O'';\k^4^O:O':O'',O'''-trizinc(II)] dihydrate]
;
_space_group_IT_number 2
_symmetry_cell_setting triclinic
_symmetry_space_group_name_Hall '-P 1'
_symmetry_space_group_name_H-M 'P -1'
_atom_sites_solution_hydrogens geom
_atom_sites_solution_primary direct
_atom_sites_solution_secondary difmap
_audit_creation_method SHELXL-97
_cell_angle_alpha 78.801(2)
_cell_angle_beta 86.868(2)
_cell_angle_gamma 87.773(2)
_cell_formula_units_Z 2
_cell_length_a 9.5780(13)
_cell_length_b 10.2149(14)
_cell_length_c 21.246(3)
_cell_measurement_reflns_used 24469
_cell_measurement_temperature 173(2)
_cell_measurement_theta_max 28.3
_cell_measurement_theta_min 2.0
_cell_volume 2035.2(5)
_computing_cell_refinement 'SAINT-Plus (Bruker, 2006)'
_computing_data_collection 'SMART (Bruker, 2006)'
_computing_data_reduction 'SAINT-Plus  (Bruker, 2006)'
_computing_molecular_graphics
;
<i>CrystalMaker</i> (Palmer, 2007)
;
_computing_publication_material 'SHELXL97 (Sheldrick, 2008)'
_computing_structure_refinement 'SHELXL97 (Sheldrick, 2008)'
_computing_structure_solution 'SHELXS97 (Sheldrick, 2008)'
_diffrn_ambient_temperature 173(2)
_diffrn_measured_fraction_theta_full 0.998
_diffrn_measured_fraction_theta_max 0.942
_diffrn_measurement_device_type 'Bruker SMART 1K'
_diffrn_measurement_method \w
_diffrn_radiation_monochromator graphite
_diffrn_radiation_source 'fine-focus sealed tube'
_diffrn_radiation_type MoK\a
_diffrn_radiation_wavelength 0.71073
_diffrn_reflns_av_R_equivalents 0.024
_diffrn_reflns_av_sigmaI/netI 0.031
_diffrn_reflns_limit_h_max 12
_diffrn_reflns_limit_h_min -12
_diffrn_reflns_limit_k_max 13
_diffrn_reflns_limit_k_min -13
_diffrn_reflns_limit_l_max 27
_diffrn_reflns_limit_l_min -28
_diffrn_reflns_number 24469
_diffrn_reflns_theta_full 25.00
_diffrn_reflns_theta_max 28.3
_diffrn_reflns_theta_min 2.0
_diffrn_standards_decay_% 0
_diffrn_standards_number 0
_exptl_absorpt_coefficient_mu 1.840
_exptl_absorpt_correction_T_max 0.802
_exptl_absorpt_correction_T_min 0.617
_exptl_absorpt_correction_type multi-scan
_exptl_absorpt_process_details '(SADABS; Sheldrick, 1996)'
_exptl_crystal_colour colourless
_exptl_crystal_density_diffrn 1.729
_exptl_crystal_density_method 'not measured'
_exptl_crystal_description block
_exptl_crystal_F_000 1072
_exptl_crystal_size_max 0.54
_exptl_crystal_size_mid 0.20
_exptl_crystal_size_min 0.12
_refine_diff_density_max 0.92
_refine_diff_density_min -0.54
_refine_ls_extinction_method none
_refine_ls_goodness_of_fit_ref 1.07
_refine_ls_hydrogen_treatment mixed
_refine_ls_matrix_type full
_refine_ls_number_parameters 619
_refine_ls_number_reflns 9553
_refine_ls_number_restraints 6
_refine_ls_restrained_S_all 1.07
_refine_ls_R_factor_all 0.044
_refine_ls_R_factor_gt 0.034
_refine_ls_shift/su_max_lt 0.001
_refine_ls_shift/su_mean 0.000
_refine_ls_structure_factor_coef Fsqd
_refine_ls_weighting_details 'calc w=1/[\s^2^(Fo^2^)+(0.0267P)^2^+2.909P] where P=(Fo^2^+2Fc^2^)/3'
_refine_ls_weighting_scheme calc
_refine_ls_wR_factor_gt 0.077
_refine_ls_wR_factor_ref 0.081
_reflns_number_gt 8108
_reflns_number_total 9553
_reflns_threshold_expression I>2\s(I)
_cod_data_source_file tk2328.cif
_cod_data_source_block I
_cod_database_code 2220371
_cod_database_fobs_code 2220371

loop_
_symmetry_equiv_pos_as_xyz
'x, y, z'
'-x, -y, -z'

loop_
_atom_site_type_symbol
_atom_site_label
_atom_site_fract_x
_atom_site_fract_y
_atom_site_fract_z
_atom_site_U_iso_or_equiv
_atom_site_adp_type
_atom_site_calc_flag
_atom_site_refinement_flags
_atom_site_occupancy
Zn Zn1 0.19902(3) 0.26767(3) 0.246490(13) 0.01234(6) Uani d . 1
Zn Zn2 0.26205(3) 0.12585(3) 0.120459(13) 0.01308(7) Uani d . 1
Zn Zn3 0.12868(3) 0.40139(3) 0.372471(12) 0.01223(7) Uani d . 1
O O1 0.25397(19) 0.31307(16) 0.07148(8) 0.0198(4) Uani d . 1
O O1W 0.3318(2) 0.7891(3) 0.26301(11) 0.0473(7) Uani d D 1
H H1A 0.263(3) 0.747(4) 0.2846(15) 0.057 Uiso d D 1
H H1B 0.304(4) 0.816(4) 0.2245(10) 0.057 Uiso d D 1
O O2 0.24293(18) 0.39914(16) 0.16108(8) 0.0163(3) Uani d . 1
O O2WB 0.0297(4) 1.2705(5) -0.01008(17) 0.0353(10) Uani d P 0.50
O O3 0.3008(2) 1.01970(17) 0.04816(8) 0.0221(4) Uani d . 1
O O2WA 0.0059(6) 0.9448(6) 0.0086(2) 0.0554(17) Uani d P 0.50
O O4 0.2498(2) 0.89274(18) 0.14176(8) 0.0238(4) Uani d . 1
O O5 0.16648(18) 0.22390(16) 0.42778(8) 0.0176(4) Uani d . 1
O O6 0.15301(18) 0.14730(16) 0.33667(8) 0.0167(3) Uani d . 1
O O7 0.12225(19) -0.47631(16) 0.43426(8) 0.0177(4) Uani d . 1
O O8 0.1139(2) -0.33392(17) 0.34139(8) 0.0214(4) Uani d . 1
O O9 0.01511(17) 0.36945(17) 0.24508(8) 0.0181(4) Uani d . 1
O O10 -0.06132(17) 0.39961(17) 0.34319(8) 0.0169(3) Uani d . 1
O O11 -0.71777(16) 0.41254(16) 0.30577(8) 0.0149(3) Uani d . 1
O O12 -0.58193(19) 0.4146(2) 0.38758(8) 0.0268(4) Uani d . 1
O O13 0.45204(17) 0.12092(17) 0.15619(8) 0.0181(4) Uani d . 1
O O14 0.38613(17) 0.17370(17) 0.25117(8) 0.0179(4) Uani d . 1
O O15 0.9879(2) 0.1151(2) 0.11281(9) 0.0270(4) Uani d . 1
O O16 1.11797(17) 0.12825(16) 0.19406(8) 0.0156(3) Uani d . 1
N N1 -0.1435(3) 0.8121(4) 0.11834(13) 0.0565(10) Uani d D 1
H H1N -0.096(4) 0.819(4) 0.0802(13) 0.068 Uiso d D 1
N N2 -0.3877(2) 0.7558(2) 0.28617(10) 0.0184(4) Uani d D 1
H H2N -0.4749(19) 0.770(3) 0.2783(14) 0.022 Uiso d D 1
N N3 -0.3498(2) 0.6593(2) 0.48259(11) 0.0261(5) Uani d D 1
H H3N -0.346(3) 0.635(3) 0.5245(9) 0.031 Uiso d D 1
C C1 0.2898(3) 0.5447(2) 0.06242(11) 0.0159(5) Uani d . 1
C C2 0.2758(3) 0.6576(2) 0.09009(11) 0.0158(5) Uani d . 1
H H2 0.2443 0.6497 0.1328 0.019 Uiso calc R 1
C C3 0.3089(3) 0.7831(2) 0.05381(11) 0.0162(5) Uani d . 1
C C4 0.3613(3) 0.7939(2) -0.00916(12) 0.0214(5) Uani d . 1
H H4 0.3863 0.8767 -0.0330 0.026 Uiso calc R 1
C C5 0.3764(3) 0.6809(3) -0.03659(12) 0.0250(6) Uani d . 1
H H5 0.4120 0.6881 -0.0787 0.030 Uiso calc R 1
C C6 0.3384(3) 0.5574(3) -0.00129(12) 0.0225(5) Uani d . 1
H H6 0.3455 0.4827 -0.0204 0.027 Uiso calc R 1
C C7 0.2587(2) 0.4086(2) 0.10189(11) 0.0146(5) Uani d . 1
C C8 0.2853(3) 0.9050(2) 0.08303(12) 0.0163(5) Uani d . 1
C C11 0.1663(2) -0.0103(2) 0.43341(11) 0.0142(4) Uani d . 1
C C12 0.1514(2) -0.1155(2) 0.40159(11) 0.0148(5) Uani d . 1
H H12 0.1466 -0.0985 0.3571 0.018 Uiso calc R 1
C C13 0.1436(2) -0.2461(2) 0.43602(11) 0.0139(4) Uani d . 1
C C14 0.1530(3) -0.2708(2) 0.50250(11) 0.0179(5) Uani d . 1
H H14 0.1470 -0.3577 0.5258 0.021 Uiso calc R 1
C C15 0.1712(3) -0.1665(2) 0.53413(12) 0.0216(5) Uani d . 1
H H15 0.1796 -0.1837 0.5784 0.026 Uiso calc R 1
C C16 0.1768(3) -0.0366(2) 0.49976(12) 0.0200(5) Uani d . 1
H H16 0.1877 0.0333 0.5212 0.024 Uiso calc R 1
C C17 0.1636(2) 0.1306(2) 0.39605(11) 0.0135(4) Uani d . 1
C C18 0.1254(2) -0.3577(2) 0.40070(11) 0.0138(4) Uani d . 1
C C21 -0.2241(2) 0.4197(2) 0.26180(11) 0.0133(4) Uani d . 1
C C22 -0.3393(2) 0.4109(2) 0.30544(11) 0.0138(4) Uani d . 1
H H22 -0.3264 0.3884 0.3493 0.017 Uiso calc R 1
C C23 -0.4731(2) 0.4356(2) 0.28326(11) 0.0136(4) Uani d . 1
C C24 -0.4919(3) 0.4767(2) 0.21774(11) 0.0159(5) Uani d . 1
H H24 -0.5812 0.4978 0.2030 0.019 Uiso calc R 1
C C25 -0.3769(3) 0.4861(2) 0.17443(11) 0.0168(5) Uani d . 1
H H25 -0.3895 0.5137 0.1307 0.020 Uiso calc R 1
C C26 -0.2433(3) 0.4545(2) 0.19603(11) 0.0162(5) Uani d . 1
H H26 -0.1671 0.4566 0.1668 0.019 Uiso calc R 1
C C27 -0.0791(2) 0.3933(2) 0.28499(11) 0.0140(4) Uani d . 1
C C28 -0.5976(2) 0.4193(2) 0.32967(11) 0.0150(5) Uani d . 1
C C31 -0.0791(3) 0.7817(4) 0.17389(15) 0.0416(8) Uani d . 1
H H31 0.0181 0.7741 0.1731 0.050 Uiso calc R 1
C C32 -0.1520(3) 0.7618(3) 0.23121(13) 0.0246(6) Uani d . 1
H H32 -0.1054 0.7407 0.2693 0.030 Uiso calc R 1
C C33 -0.2983(3) 0.7733(2) 0.23259(12) 0.0184(5) Uani d . 1
C C34 -0.3620(3) 0.8093(3) 0.17313(13) 0.0246(6) Uani d . 1
H H34 -0.4588 0.8202 0.1723 0.030 Uiso calc R 1
C C35 -0.2832(4) 0.8282(4) 0.11717(14) 0.0387(8) Uani d . 1
H H35 -0.3259 0.8522 0.0781 0.046 Uiso calc R 1
C C36 -0.2372(3) 0.6433(3) 0.44465(13) 0.0270(6) Uani d . 1
H H36 -0.1537 0.6113 0.4632 0.032 Uiso calc R 1
C C37 -0.2419(3) 0.6728(3) 0.37923(13) 0.0253(6) Uani d . 1
H H37 -0.1625 0.6596 0.3537 0.030 Uiso calc R 1
C C38 -0.3657(3) 0.7229(2) 0.35070(12) 0.0173(5) Uani d . 1
C C39 -0.4817(3) 0.7387(3) 0.39210(13) 0.0327(7) Uani d . 1
H H39 -0.5664 0.7717 0.3752 0.039 Uiso calc R 1
C C40 -0.4708(3) 0.7060(4) 0.45719(14) 0.0376(8) Uani d . 1
H H40 -0.5486 0.7162 0.4842 0.045 Uiso calc R 1
C C41 0.6209(2) 0.1089(2) 0.23487(11) 0.0134(4) Uani d . 1
C C42 0.7377(2) 0.1208(2) 0.19237(11) 0.0140(4) Uani d . 1
H H42 0.7264 0.1428 0.1483 0.017 Uiso calc R 1
C C43 0.8713(2) 0.0996(2) 0.21573(11) 0.0140(4) Uani d . 1
C C44 0.8875(2) 0.0575(2) 0.28136(12) 0.0158(5) Uani d . 1
H H44 0.9766 0.0409 0.2970 0.019 Uiso calc R 1
C C45 0.7707(3) 0.0402(2) 0.32346(11) 0.0174(5) Uani d . 1
H H45 0.7816 0.0085 0.3671 0.021 Uiso calc R 1
C C46 0.6379(3) 0.0698(2) 0.30081(12) 0.0166(5) Uani d . 1
H H46 0.5604 0.0638 0.3294 0.020 Uiso calc R 1
C C47 0.4750(2) 0.1373(2) 0.21204(11) 0.0137(4) Uani d . 1
C C48 0.9977(2) 0.1169(2) 0.17032(12) 0.0159(5) Uani d . 1

loop_
_atom_site_aniso_label
_atom_site_aniso_U_11
_atom_site_aniso_U_22
_atom_site_aniso_U_33
_atom_site_aniso_U_12
_atom_site_aniso_U_13
_atom_site_aniso_U_23
Zn1 0.01115(13) 0.01362(13) 0.01198(13) 0.00081(10) 0.00085(10) -0.00242(10)
Zn2 0.01370(14) 0.01262(13) 0.01368(13) -0.00055(10) -0.00062(10) -0.00445(10)
Zn3 0.01145(13) 0.01246(13) 0.01351(13) -0.00087(10) -0.00011(10) -0.00432(10)
O1 0.0310(10) 0.0129(8) 0.0157(8) 0.0005(7) -0.0012(7) -0.0039(7)
O1W 0.0225(11) 0.0826(19) 0.0267(12) -0.0079(12) -0.0048(9) 0.0168(12)
O2 0.0202(9) 0.0156(8) 0.0124(8) -0.0043(7) 0.0009(7) -0.0010(6)
O2WB 0.032(2) 0.065(3) 0.0106(17) -0.002(2) 0.0014(16) -0.0108(18)
O3 0.0345(11) 0.0132(8) 0.0194(9) -0.0016(7) 0.0004(8) -0.0051(7)
O2WA 0.045(3) 0.099(5) 0.026(3) -0.019(4) 0.005(2) -0.020(3)
O4 0.0344(11) 0.0198(9) 0.0183(9) 0.0018(8) 0.0026(8) -0.0081(7)
O5 0.0249(9) 0.0117(8) 0.0170(8) -0.0014(7) -0.0015(7) -0.0042(6)
O6 0.0215(9) 0.0150(8) 0.0134(8) -0.0041(7) -0.0018(7) -0.0013(6)
O7 0.0257(9) 0.0121(8) 0.0158(8) -0.0008(7) -0.0003(7) -0.0039(6)
O8 0.0312(10) 0.0185(9) 0.0152(8) -0.0039(8) -0.0011(7) -0.0043(7)
O9 0.0120(8) 0.0227(9) 0.0184(9) 0.0038(7) 0.0024(7) -0.0025(7)
O10 0.0113(8) 0.0234(9) 0.0170(8) -0.0015(7) -0.0014(6) -0.0060(7)
O11 0.0106(8) 0.0171(8) 0.0174(8) -0.0016(6) 0.0007(6) -0.0043(7)
O12 0.0174(9) 0.0480(12) 0.0158(9) -0.0067(8) 0.0021(7) -0.0078(8)
O13 0.0141(8) 0.0237(9) 0.0174(8) -0.0005(7) -0.0016(7) -0.0061(7)
O14 0.0129(8) 0.0211(9) 0.0205(9) 0.0025(7) -0.0023(7) -0.0064(7)
O15 0.0216(10) 0.0446(12) 0.0166(9) -0.0027(8) 0.0013(7) -0.0103(8)
O16 0.0112(8) 0.0150(8) 0.0214(9) -0.0012(6) 0.0010(7) -0.0062(7)
N1 0.0381(17) 0.114(3) 0.0187(13) -0.0153(18) 0.0111(12) -0.0176(16)
N2 0.0169(10) 0.0220(11) 0.0156(10) -0.0020(8) -0.0008(8) -0.0015(8)
N3 0.0263(12) 0.0364(13) 0.0147(11) -0.0025(10) -0.0025(9) -0.0020(10)
C1 0.0201(12) 0.0134(11) 0.0130(11) -0.0002(9) 0.0001(9) 0.0000(9)
C2 0.0182(12) 0.0160(11) 0.0130(11) 0.0010(9) 0.0008(9) -0.0030(9)
C3 0.0194(12) 0.0141(11) 0.0157(11) 0.0004(9) -0.0014(9) -0.0044(9)
C4 0.0323(15) 0.0115(11) 0.0185(12) 0.0001(10) 0.0038(11) 0.0005(9)
C5 0.0417(17) 0.0186(13) 0.0131(12) 0.0007(11) 0.0081(11) -0.0020(10)
C6 0.0365(15) 0.0153(12) 0.0158(12) 0.0008(11) 0.0035(11) -0.0051(9)
C7 0.0138(11) 0.0135(11) 0.0158(11) 0.0007(9) -0.0016(9) -0.0007(9)
C8 0.0165(12) 0.0143(11) 0.0193(12) 0.0007(9) -0.0044(9) -0.0056(9)
C11 0.0153(11) 0.0122(11) 0.0150(11) -0.0001(9) -0.0004(9) -0.0024(9)
C12 0.0146(11) 0.0157(11) 0.0139(11) -0.0001(9) -0.0007(9) -0.0021(9)
C13 0.0135(11) 0.0132(11) 0.0155(11) -0.0006(8) 0.0000(9) -0.0039(9)
C14 0.0252(13) 0.0124(11) 0.0152(11) -0.0012(9) 0.0012(10) -0.0011(9)
C15 0.0362(15) 0.0177(12) 0.0106(11) -0.0022(11) -0.0013(10) -0.0016(9)
C16 0.0314(14) 0.0150(11) 0.0150(11) -0.0022(10) -0.0011(10) -0.0061(9)
C17 0.0101(11) 0.0136(11) 0.0163(11) -0.0013(8) -0.0001(9) -0.0016(9)
C18 0.0118(11) 0.0128(11) 0.0170(11) -0.0020(8) 0.0025(9) -0.0041(9)
C21 0.0123(11) 0.0111(10) 0.0166(11) -0.0007(8) -0.0004(9) -0.0032(9)
C22 0.0151(11) 0.0152(11) 0.0116(10) -0.0018(9) -0.0012(9) -0.0030(9)
C23 0.0133(11) 0.0121(10) 0.0158(11) -0.0022(8) 0.0015(9) -0.0040(9)
C24 0.0132(11) 0.0165(11) 0.0181(12) -0.0010(9) -0.0018(9) -0.0032(9)
C25 0.0191(12) 0.0203(12) 0.0110(11) -0.0017(9) -0.0024(9) -0.0020(9)
C26 0.0148(11) 0.0173(11) 0.0168(11) -0.0018(9) 0.0035(9) -0.0047(9)
C27 0.0138(11) 0.0093(10) 0.0188(11) -0.0023(8) 0.0003(9) -0.0024(9)
C28 0.0138(11) 0.0143(11) 0.0169(11) -0.0011(9) 0.0012(9) -0.0036(9)
C31 0.0277(16) 0.069(2) 0.0312(17) -0.0091(16) 0.0051(13) -0.0172(16)
C32 0.0250(14) 0.0270(14) 0.0231(13) -0.0051(11) -0.0018(11) -0.0071(11)
C33 0.0265(13) 0.0106(11) 0.0186(12) -0.0045(9) 0.0011(10) -0.0035(9)
C34 0.0292(15) 0.0229(13) 0.0214(13) -0.0001(11) -0.0023(11) -0.0032(10)
C35 0.0403(19) 0.058(2) 0.0184(14) -0.0066(16) -0.0017(13) -0.0067(14)
C36 0.0232(14) 0.0327(15) 0.0224(13) 0.0026(11) -0.0030(11) 0.0010(11)
C37 0.0216(13) 0.0315(15) 0.0202(13) 0.0056(11) 0.0014(11) -0.0001(11)
C38 0.0199(12) 0.0151(11) 0.0166(12) -0.0025(9) -0.0016(10) -0.0022(9)
C39 0.0151(13) 0.061(2) 0.0211(14) 0.0032(13) -0.0022(11) -0.0054(13)
C40 0.0201(15) 0.069(2) 0.0217(14) 0.0003(14) 0.0023(11) -0.0058(14)
C41 0.0126(11) 0.0103(10) 0.0180(11) -0.0003(8) -0.0035(9) -0.0033(9)
C42 0.0162(11) 0.0131(11) 0.0135(11) -0.0024(9) -0.0013(9) -0.0039(9)
C43 0.0136(11) 0.0118(10) 0.0175(11) -0.0010(8) 0.0002(9) -0.0055(9)
C44 0.0141(11) 0.0147(11) 0.0200(12) -0.0013(9) -0.0067(9) -0.0046(9)
C45 0.0214(13) 0.0175(12) 0.0135(11) -0.0026(10) -0.0030(9) -0.0026(9)
C46 0.0164(12) 0.0164(11) 0.0172(12) -0.0019(9) 0.0020(9) -0.0043(9)
C47 0.0122(11) 0.0098(10) 0.0183(11) -0.0022(8) 0.0009(9) -0.0008(9)
C48 0.0142(11) 0.0143(11) 0.0194(12) -0.0011(9) 0.0016(9) -0.0046(9)

loop_
_atom_type_symbol
_atom_type_description
_atom_type_scat_dispersion_real
_atom_type_scat_dispersion_imag
_atom_type_scat_source
C C 0.0033 0.0016 'International Tables Vol C Tables 4.2.6.8 and 6.1.1.4'
H H 0.0000 0.0000 'International Tables Vol C Tables 4.2.6.8 and 6.1.1.4'
N N 0.0061 0.0033 'International Tables Vol C Tables 4.2.6.8 and 6.1.1.4'
O O 0.0106 0.0060 'International Tables Vol C Tables 4.2.6.8 and 6.1.1.4'
Zn Zn 0.2839 1.4301 'International Tables Vol C Tables 4.2.6.8 and 6.1.1.4'

loop_
_geom_angle_atom_site_label_1
_geom_angle_atom_site_label_2
_geom_angle_atom_site_label_3
_geom_angle_site_symmetry_1
_geom_angle_site_symmetry_3
_geom_angle
O14 Zn1 O9 . . 176.55(7)
O14 Zn1 O2 . . 96.23(7)
O9 Zn1 O2 . . 84.01(7)
O14 Zn1 O6 . . 85.68(7)
O9 Zn1 O6 . . 93.84(7)
O2 Zn1 O6 . . 175.51(6)
O14 Zn1 O16 . 1_455 91.83(7)
O9 Zn1 O16 . 1_455 91.61(7)
O2 Zn1 O16 . 1_455 90.24(6)
O6 Zn1 O16 . 1_455 93.76(6)
O14 Zn1 O11 . 1_655 88.41(6)
O9 Zn1 O11 . 1_655 88.14(7)
O2 Zn1 O11 . 1_655 91.68(6)
O6 Zn1 O11 . 1_655 84.30(6)
O16 Zn1 O11 1_455 1_655 178.03(6)
O1 Zn2 O13 . . 100.18(7)
O1 Zn2 O16 . 1_455 103.26(7)
O13 Zn2 O16 . 1_455 107.64(7)
O1 Zn2 O3 . 1_545 101.82(7)
O13 Zn2 O3 . 1_545 101.12(7)
O16 Zn2 O3 1_455 1_545 137.35(7)
O1 Zn2 O4 . 1_545 159.21(7)
O13 Zn2 O4 . 1_545 92.86(7)
O16 Zn2 O4 1_455 1_545 87.90(6)
O3 Zn2 O4 1_545 1_545 59.44(6)
O10 Zn3 O11 . 1_655 116.47(7)
O10 Zn3 O7 . 1_565 106.51(7)
O11 Zn3 O7 1_655 1_565 119.79(7)
O10 Zn3 O5 . . 107.06(7)
O11 Zn3 O5 1_655 . 102.47(7)
O7 Zn3 O5 1_565 . 102.88(7)
C7 O1 Zn2 . . 118.93(15)
H1A O1W H1B . . 106(3)
C7 O2 Zn1 . . 143.82(16)
C8 O3 Zn2 . 1_565 96.33(14)
C8 O4 Zn2 . 1_565 83.55(14)
C17 O5 Zn3 . . 111.28(15)
C17 O6 Zn1 . . 146.85(15)
C18 O7 Zn3 . 1_545 106.38(14)
C27 O9 Zn1 . . 137.38(16)
C27 O10 Zn3 . . 119.50(15)
C28 O11 Zn3 . 1_455 111.44(14)
C28 O11 Zn1 . 1_455 131.84(15)
Zn3 O11 Zn1 1_455 1_455 98.76(7)
C47 O13 Zn2 . . 124.81(15)
C47 O14 Zn1 . . 136.38(16)
C48 O16 Zn2 . 1_655 105.49(14)
C48 O16 Zn1 . 1_655 133.79(15)
Zn2 O16 Zn1 1_655 1_655 103.84(7)
C31 N1 C35 . . 121.3(3)
C31 N1 H1N . . 122(3)
C35 N1 H1N . . 117(3)
C38 N2 C33 . . 132.6(2)
C38 N2 H2N . . 113(2)
C33 N2 H2N . . 115(2)
C36 N3 C40 . . 120.4(2)
C36 N3 H3N . . 120(2)
C40 N3 H3N . . 119(2)
C6 C1 C2 . . 119.4(2)
C6 C1 C7 . . 120.1(2)
C2 C1 C7 . . 120.4(2)
C1 C2 C3 . . 120.2(2)
C1 C2 H2 . . 119.9
C3 C2 H2 . . 119.9
C4 C3 C2 . . 119.8(2)
C4 C3 C8 . . 120.6(2)
C2 C3 C8 . . 119.7(2)
C3 C4 C5 . . 119.9(2)
C3 C4 H4 . . 120.0
C5 C4 H4 . . 120.0
C6 C5 C4 . . 120.1(2)
C6 C5 H5 . . 119.9
C4 C5 H5 . . 119.9
C5 C6 C1 . . 120.4(2)
C5 C6 H6 . . 119.8
C1 C6 H6 . . 119.8
O2 C7 O1 . . 125.9(2)
O2 C7 C1 . . 117.3(2)
O1 C7 C1 . . 116.8(2)
O4 C8 O3 . . 120.6(2)
O4 C8 C3 . . 119.8(2)
O3 C8 C3 . . 119.6(2)
O4 C8 Zn2 . 1_565 66.84(13)
O3 C8 Zn2 . 1_565 53.82(12)
C3 C8 Zn2 . 1_565 173.03(18)
C12 C11 C16 . . 119.6(2)
C12 C11 C17 . . 119.5(2)
C16 C11 C17 . . 120.9(2)
C11 C12 C13 . . 120.3(2)
C11 C12 H12 . . 119.8
C13 C12 H12 . . 119.8
C14 C13 C12 . . 119.5(2)
C14 C13 C18 . . 121.2(2)
C12 C13 C18 . . 119.4(2)
C15 C14 C13 . . 120.3(2)
C15 C14 H14 . . 119.9
C13 C14 H14 . . 119.9
C16 C15 C14 . . 120.0(2)
C16 C15 H15 . . 120.0
C14 C15 H15 . . 120.0
C15 C16 C11 . . 120.3(2)
C15 C16 H16 . . 119.8
C11 C16 H16 . . 119.8
O6 C17 O5 . . 125.0(2)
O6 C17 C11 . . 117.7(2)
O5 C17 C11 . . 117.3(2)
O8 C18 O7 . . 122.5(2)
O8 C18 C13 . . 120.5(2)
O7 C18 C13 . . 117.0(2)
C26 C21 C22 . . 120.1(2)
C26 C21 C27 . . 119.4(2)
C22 C21 C27 . . 120.6(2)
C23 C22 C21 . . 119.9(2)
C23 C22 H22 . . 120.0
C21 C22 H22 . . 120.0
C22 C23 C24 . . 120.0(2)
C22 C23 C28 . . 120.1(2)
C24 C23 C28 . . 119.9(2)
C25 C24 C23 . . 119.9(2)
C25 C24 H24 . . 120.1
C23 C24 H24 . . 120.1
C26 C25 C24 . . 120.4(2)
C26 C25 H25 . . 119.8
C24 C25 H25 . . 119.8
C25 C26 C21 . . 119.6(2)
C25 C26 H26 . . 120.2
C21 C26 H26 . . 120.2
O9 C27 O10 . . 125.5(2)
O9 C27 C21 . . 117.3(2)
O10 C27 C21 . . 117.2(2)
O12 C28 O11 . . 123.6(2)
O12 C28 C23 . . 119.8(2)
O11 C28 C23 . . 116.6(2)
N1 C31 C32 . . 121.6(3)
N1 C31 H31 . . 119.2
C32 C31 H31 . . 119.2
C31 C32 C33 . . 119.4(3)
C31 C32 H32 . . 120.3
C33 C32 H32 . . 120.3
N2 C33 C32 . . 126.9(2)
N2 C33 C34 . . 115.8(2)
C32 C33 C34 . . 117.3(2)
C35 C34 C33 . . 120.6(3)
C35 C34 H34 . . 119.7
C33 C34 H34 . . 119.7
N1 C35 C34 . . 119.8(3)
N1 C35 H35 . . 120.1
C34 C35 H35 . . 120.1
N3 C36 C37 . . 121.5(3)
N3 C36 H36 . . 119.3
C37 C36 H36 . . 119.3
C36 C37 C38 . . 120.0(3)
C36 C37 H37 . . 120.0
C38 C37 H37 . . 120.0
N2 C38 C37 . . 127.0(2)
N2 C38 C39 . . 116.1(2)
C37 C38 C39 . . 116.9(2)
C40 C39 C38 . . 120.3(3)
C40 C39 H39 . . 119.8
C38 C39 H39 . . 119.8
N3 C40 C39 . . 120.9(3)
N3 C40 H40 . . 119.6
C39 C40 H40 . . 119.6
C42 C41 C46 . . 119.8(2)
C42 C41 C47 . . 121.9(2)
C46 C41 C47 . . 118.2(2)
C43 C42 C41 . . 120.1(2)
C43 C42 H42 . . 120.0
C41 C42 H42 . . 120.0
C42 C43 C44 . . 119.8(2)
C42 C43 C48 . . 120.3(2)
C44 C43 C48 . . 119.9(2)
C45 C44 C43 . . 120.0(2)
C45 C44 H44 . . 120.0
C43 C44 H44 . . 120.0
C46 C45 C44 . . 120.3(2)
C46 C45 H45 . . 119.9
C44 C45 H45 . . 119.9
C45 C46 C41 . . 119.8(2)
C45 C46 H46 . . 120.1
C41 C46 H46 . . 120.1
O14 C47 O13 . . 125.8(2)
O14 C47 C41 . . 116.3(2)
O13 C47 C41 . . 117.9(2)
O15 C48 O16 . . 121.4(2)
O15 C48 C43 . . 120.8(2)
O16 C48 C43 . . 117.8(2)

loop_
_geom_bond_atom_site_label_1
_geom_bond_atom_site_label_2
_geom_bond_site_symmetry_2
_geom_bond_distance
Zn1 O14 . 1.9980(17)
Zn1 O9 . 2.0089(17)
Zn1 O2 . 2.0705(16)
Zn1 O6 . 2.1005(16)
Zn1 O16 1_455 2.1607(16)
Zn1 O11 1_655 2.3100(16)
Zn2 O1 . 1.9927(17)
Zn2 O13 . 2.0048(17)
Zn2 O16 1_455 2.0314(17)
Zn2 O3 1_545 2.0559(17)
Zn2 O4 1_545 2.3422(18)
Zn3 O10 . 1.9569(16)
Zn3 O11 1_655 1.9766(16)
Zn3 O7 1_565 1.9773(16)
Zn3 O5 . 1.9917(17)
O1 C7 . 1.274(3)
O1W H1A . 0.863(18)
O1W H1B . 0.863(18)
O2 C7 . 1.244(3)
O3 C8 . 1.268(3)
O4 C8 . 1.259(3)
O5 C17 . 1.272(3)
O6 C17 . 1.249(3)
O7 C18 . 1.281(3)
O8 C18 . 1.246(3)
O9 C27 . 1.253(3)
O10 C27 . 1.272(3)
O11 C28 . 1.293(3)
O12 C28 . 1.239(3)
O13 C47 . 1.262(3)
O14 C47 . 1.254(3)
O15 C48 . 1.234(3)
O16 C48 . 1.301(3)
N1 C31 . 1.339(4)
N1 C35 . 1.343(4)
N1 H1N . 0.901(19)
N2 C38 . 1.373(3)
N2 C33 . 1.374(3)
N2 H2N . 0.862(17)
N3 C36 . 1.335(4)
N3 C40 . 1.337(4)
N3 H3N . 0.880(17)
C1 C6 . 1.390(3)
C1 C2 . 1.392(3)
C1 C7 . 1.509(3)
C2 C3 . 1.400(3)
C2 H2 . 0.9300
C3 C4 . 1.388(3)
C3 C8 . 1.500(3)
C4 C5 . 1.390(4)
C4 H4 . 0.9300
C5 C6 . 1.387(3)
C5 H5 . 0.9300
C6 H6 . 0.9300
C11 C12 . 1.391(3)
C11 C16 . 1.391(3)
C11 C17 . 1.503(3)
C12 C13 . 1.394(3)
C12 H12 . 0.9300
C13 C14 . 1.393(3)
C13 C18 . 1.502(3)
C14 C15 . 1.387(3)
C14 H14 . 0.9300
C15 C16 . 1.386(3)
C15 H15 . 0.9300
C16 H16 . 0.9300
C21 C26 . 1.394(3)
C21 C22 . 1.396(3)
C21 C27 . 1.496(3)
C22 C23 . 1.386(3)
C22 H22 . 0.9300
C23 C24 . 1.393(3)
C23 C28 . 1.499(3)
C24 C25 . 1.390(3)
C24 H24 . 0.9300
C25 C26 . 1.388(3)
C25 H25 . 0.9300
C26 H26 . 0.9300
C31 C32 . 1.354(4)
C31 H31 . 0.9300
C32 C33 . 1.401(4)
C32 H32 . 0.9300
C33 C34 . 1.411(4)
C34 C35 . 1.358(4)
C34 H34 . 0.9300
C35 H35 . 0.9300
C36 C37 . 1.367(4)
C36 H36 . 0.9300
C37 C38 . 1.396(4)
C37 H37 . 0.9300
C38 C39 . 1.403(4)
C39 C40 . 1.367(4)
C39 H39 . 0.9300
C40 H40 . 0.9300
C41 C42 . 1.392(3)
C41 C46 . 1.397(3)
C41 C47 . 1.503(3)
C42 C43 . 1.392(3)
C42 H42 . 0.9300
C43 C44 . 1.393(3)
C43 C48 . 1.500(3)
C44 C45 . 1.388(3)
C44 H44 . 0.9300
C45 C46 . 1.386(3)
C45 H45 . 0.9300
C46 H46 . 0.9300

loop_
_geom_hbond_atom_site_label_D
_geom_hbond_atom_site_label_H
_geom_hbond_atom_site_label_A
_geom_hbond_site_symmetry_A
_geom_hbond_distance_DH
_geom_hbond_distance_HA
_geom_hbond_distance_DA
_geom_hbond_angle_DHA
_geom_hbond_publ_flag
O1W H1A O8 1_565 0.863(18) 1.921(19) 2.778(3) 172(4) y
O1W H1B O4 . 0.863(18) 1.874(19) 2.733(3) 174(4) y
N1 H1N O2WA . 0.901(19) 2.03(3) 2.808(6) 144(4) y
N1 H1N O2WB 2_575 0.901(19) 1.96(3) 2.757(5) 147(4) y
N2 H2N O1W 1_455 0.862(17) 1.893(18) 2.754(3) 176(3) y
N3 H3N O12 2_466 0.880(17) 1.93(2) 2.764(3) 157(3) y

loop_
_geom_torsion_atom_site_label_1
_geom_torsion_atom_site_label_2
_geom_torsion_atom_site_label_3
_geom_torsion_atom_site_label_4
_geom_torsion_site_symmetry_1
_geom_torsion
O13 Zn2 O1 C7 . -62.52(19)
O16 Zn2 O1 C7 1_455 48.50(19)
O3 Zn2 O1 C7 1_545 -166.28(18)
O4 Zn2 O1 C7 1_545 169.47(18)
C8 Zn2 O1 C7 1_545 -171.67(16)
O14 Zn1 O2 C7 . 74.6(3)
O9 Zn1 O2 C7 . -108.8(3)
O16 Zn1 O2 C7 1_455 -17.2(3)
O11 Zn1 O2 C7 1_655 163.2(3)
O10 Zn3 O5 C17 . 63.03(17)
O11 Zn3 O5 C17 1_655 -60.01(16)
O7 Zn3 O5 C17 1_565 175.06(15)
O14 Zn1 O6 C17 . 82.3(3)
O9 Zn1 O6 C17 . -94.3(3)
O16 Zn1 O6 C17 1_455 173.8(3)
O11 Zn1 O6 C17 1_655 -6.6(3)
O2 Zn1 O9 C27 . -155.4(2)
O6 Zn1 O9 C27 . 20.6(2)
O16 Zn1 O9 C27 1_455 114.5(2)
O11 Zn1 O9 C27 1_655 -63.5(2)
O11 Zn3 O10 C27 1_655 6.36(19)
O7 Zn3 O10 C27 1_565 142.94(16)
O5 Zn3 O10 C27 . -107.54(17)
O1 Zn2 O13 C47 . 97.71(19)
O16 Zn2 O13 C47 1_455 -9.8(2)
O3 Zn2 O13 C47 1_545 -157.96(18)
O4 Zn2 O13 C47 1_545 -98.55(18)
C8 Zn2 O13 C47 1_545 -127.97(19)
O2 Zn1 O14 C47 . -37.1(2)
O6 Zn1 O14 C47 . 147.0(2)
O16 Zn1 O14 C47 1_455 53.3(2)
O11 Zn1 O14 C47 1_655 -128.6(2)
C6 C1 C2 C3 . 0.7(4)
C7 C1 C2 C3 . 178.0(2)
C1 C2 C3 C4 . -2.6(4)
C1 C2 C3 C8 . 176.4(2)
C2 C3 C4 C5 . 2.1(4)
C8 C3 C4 C5 . -176.9(2)
C3 C4 C5 C6 . 0.4(4)
C4 C5 C6 C1 . -2.3(4)
C2 C1 C6 C5 . 1.8(4)
C7 C1 C6 C5 . -175.6(2)
Zn1 O2 C7 O1 . -2.7(4)
Zn1 O2 C7 C1 . 178.93(18)
Zn2 O1 C7 O2 . -13.8(3)
Zn2 O1 C7 C1 . 164.62(16)
C6 C1 C7 O2 . 165.9(2)
C2 C1 C7 O2 . -11.4(3)
C6 C1 C7 O1 . -12.6(3)
C2 C1 C7 O1 . 170.1(2)
Zn2 O4 C8 O3 1_565 -2.6(2)
Zn2 O4 C8 C3 1_565 177.7(2)
Zn2 O3 C8 O4 1_565 3.0(3)
Zn2 O3 C8 C3 1_565 -177.37(19)
C4 C3 C8 O4 . -173.6(2)
C2 C3 C8 O4 . 7.3(4)
C4 C3 C8 O3 . 6.7(4)
C2 C3 C8 O3 . -172.4(2)
C16 C11 C12 C13 . 1.5(4)
C17 C11 C12 C13 . -175.4(2)
C11 C12 C13 C14 . -0.9(3)
C11 C12 C13 C18 . 179.1(2)
C12 C13 C14 C15 . -0.6(4)
C18 C13 C14 C15 . 179.4(2)
C13 C14 C15 C16 . 1.5(4)
C14 C15 C16 C11 . -0.9(4)
C12 C11 C16 C15 . -0.6(4)
C17 C11 C16 C15 . 176.3(2)
Zn1 O6 C17 O5 . 32.2(4)
Zn1 O6 C17 C11 . -150.8(2)
Zn3 O5 C17 O6 . 7.0(3)
Zn3 O5 C17 C11 . -170.05(15)
C12 C11 C17 O6 . -2.6(3)
C16 C11 C17 O6 . -179.5(2)
C12 C11 C17 O5 . 174.6(2)
C16 C11 C17 O5 . -2.3(3)
Zn3 O7 C18 O8 1_545 9.1(3)
Zn3 O7 C18 C13 1_545 -170.95(16)
C14 C13 C18 O8 . 178.4(2)
C12 C13 C18 O8 . -1.7(3)
C14 C13 C18 O7 . -1.6(3)
C12 C13 C18 O7 . 178.3(2)
C26 C21 C22 C23 . 0.6(3)
C27 C21 C22 C23 . -180.0(2)
C21 C22 C23 C24 . -3.7(3)
C21 C22 C23 C28 . 176.8(2)
C22 C23 C24 C25 . 3.4(3)
C28 C23 C24 C25 . -177.2(2)
C23 C24 C25 C26 . 0.1(4)
C24 C25 C26 C21 . -3.2(4)
C22 C21 C26 C25 . 2.9(3)
C27 C21 C26 C25 . -176.6(2)
Zn1 O9 C27 O10 . 29.2(4)
Zn1 O9 C27 C21 . -152.36(18)
Zn3 O10 C27 O9 . 10.4(3)
Zn3 O10 C27 C21 . -168.02(15)
C26 C21 C27 O9 . -18.2(3)
C22 C21 C27 O9 . 162.4(2)
C26 C21 C27 O10 . 160.4(2)
C22 C21 C27 O10 . -19.0(3)
Zn3 O11 C28 O12 1_455 2.3(3)
Zn1 O11 C28 O12 1_455 -122.5(2)
Zn3 O11 C28 C23 1_455 -176.84(15)
Zn1 O11 C28 C23 1_455 58.3(3)
C22 C23 C28 O12 . 16.8(3)
C24 C23 C28 O12 . -162.7(2)
C22 C23 C28 O11 . -164.0(2)
C24 C23 C28 O11 . 16.5(3)
C35 N1 C31 C32 . 2.1(6)
N1 C31 C32 C33 . -0.1(5)
C38 N2 C33 C32 . -0.5(4)
C38 N2 C33 C34 . -179.2(2)
C31 C32 C33 N2 . 179.6(3)
C31 C32 C33 C34 . -1.8(4)
N2 C33 C34 C35 . -179.5(3)
C32 C33 C34 C35 . 1.7(4)
C31 N1 C35 C34 . -2.1(6)
C33 C34 C35 N1 . 0.2(5)
C40 N3 C36 C37 . -0.4(5)
N3 C36 C37 C38 . 1.0(4)
C33 N2 C38 C37 . -13.3(4)
C33 N2 C38 C39 . 168.3(3)
C36 C37 C38 N2 . -179.2(3)
C36 C37 C38 C39 . -0.8(4)
N2 C38 C39 C40 . 178.7(3)
C37 C38 C39 C40 . 0.1(4)
C36 N3 C40 C39 . -0.3(5)
C38 C39 C40 N3 . 0.5(5)
C46 C41 C42 C43 . -2.9(3)
C47 C41 C42 C43 . 177.0(2)
C41 C42 C43 C44 . 4.5(3)
C41 C42 C43 C48 . -177.9(2)
C42 C43 C44 C45 . -1.8(3)
C48 C43 C44 C45 . -179.4(2)
C43 C44 C45 C46 . -2.6(3)
C44 C45 C46 C41 . 4.2(4)
C42 C41 C46 C45 . -1.5(3)
C47 C41 C46 C45 . 178.7(2)
Zn1 O14 C47 O13 . -20.3(4)
Zn1 O14 C47 C41 . 160.78(16)
Zn2 O13 C47 O14 . -8.5(3)
Zn2 O13 C47 C41 . 170.41(15)
C42 C41 C47 O14 . -153.6(2)
C46 C41 C47 O14 . 26.3(3)
C42 C41 C47 O13 . 27.4(3)
C46 C41 C47 O13 . -152.7(2)
Zn2 O16 C48 O15 1_655 -4.2(3)
Zn1 O16 C48 O15 1_655 123.4(2)
Zn2 O16 C48 C43 1_655 173.05(16)
Zn1 O16 C48 C43 1_655 -59.4(3)
C42 C43 C48 O15 . -19.1(3)
C44 C43 C48 O15 . 158.5(2)
C42 C43 C48 O16 . 163.6(2)
C44 C43 C48 O16 . -18.8(3)
